data_1547131
loop_
_publ_author_name
'Yang, Meng-Nan'
'Yan, Dong-Mei'
'Zhao, Quan-Qing'
'Chen, Jia-Rong'
'Xiao, Wen-Jing'

_publ_section_title
;
 Synthesis of Dihydropyrazoles via Ligand-Free Pd-Catalyzed Alkene
 Aminoarylation of Unsaturated Hydrazones with Diaryliodonium Salts.
;
_journal_issue 19
_journal_name_full 'Organic letters'
_journal_page_first 5208
_journal_page_last 5211
_journal_paper_doi 10.1021/acs.orglett.7b02480
_journal_volume 19
_journal_year 2017
_chemical_formula_moiety 'C23 H22 N2 O2 S'
_chemical_formula_sum 'C23 H22 N2 O2 S'
_chemical_formula_weight 390.48
_chemical_name_systematic
;
 ? 
;
_space_group_crystal_system monoclinic
_space_group_IT_number 15
_space_group_name_Hall '-C 2yc'
_space_group_name_H-M_alt 'C 1 2/c 1'
_symmetry_space_group_name_Hall '-C 2yc'
_symmetry_space_group_name_H-M 'C 1 2/c 1'
_atom_sites_solution_hydrogens geom
_atom_sites_solution_primary direct
_audit_creation_date 2017-08-10
_audit_creation_method
;
Olex2 1.2
(compiled 2017.07.20 svn.r3457 for OlexSys, GUI svn.r5370)
;
_cell_angle_alpha 90
_cell_angle_beta 130.31
_cell_angle_gamma 90
_cell_formula_units_Z 8
_cell_length_a 25.609(7)
_cell_length_b 10.536(3)
_cell_length_c 19.793(5)
_cell_measurement_reflns_used 6618
_cell_measurement_temperature 296(2)
_cell_measurement_theta_max 29.261
_cell_measurement_theta_min 2.196
_cell_volume 4072.4(19)
_computing_cell_refinement 'SAINT v7.68A (Bruker, 2009)'
_computing_data_collection 'Bruker APEX2'
_computing_data_reduction 'SAINT v7.68A (Bruker, 2009)'
_computing_molecular_graphics 'Olex2 (Dolomanov et al., 2009)'
_computing_publication_material 'Olex2 (Dolomanov et al., 2009)'
_computing_structure_refinement 'ShelXL (Sheldrick, 2015)'
_computing_structure_solution 'ShelXS (Sheldrick, 2008)'
_diffrn_ambient_temperature 296.15
_diffrn_measured_fraction_theta_full 0.999
_diffrn_measured_fraction_theta_max 0.986
_diffrn_measurement_device_type 'Bruker APEX-II CCD'
_diffrn_measurement_method '\f and \w scans'
_diffrn_radiation_type MoK\a
_diffrn_radiation_wavelength 0.71073
_diffrn_reflns_av_R_equivalents 0.0955
_diffrn_reflns_av_unetI/netI 0.0568
_diffrn_reflns_Laue_measured_fraction_full 0.999
_diffrn_reflns_Laue_measured_fraction_max 0.986
_diffrn_reflns_limit_h_max 35
_diffrn_reflns_limit_h_min -35
_diffrn_reflns_limit_k_max 14
_diffrn_reflns_limit_k_min -14
_diffrn_reflns_limit_l_max 27
_diffrn_reflns_limit_l_min -24
_diffrn_reflns_number 20357
_diffrn_reflns_point_group_measured_fraction_full 0.999
_diffrn_reflns_point_group_measured_fraction_max 0.986
_diffrn_reflns_theta_full 25.242
_diffrn_reflns_theta_max 29.980
_diffrn_reflns_theta_min 2.086
_exptl_absorpt_coefficient_mu 0.180
_exptl_absorpt_correction_T_max 0.9718
_exptl_absorpt_correction_T_min 0.9650
_exptl_absorpt_correction_type multi-scan
_exptl_absorpt_process_details SADABS
_exptl_crystal_colour colorless
_exptl_crystal_density_diffrn 1.274
_exptl_crystal_density_method 'not measured'
_exptl_crystal_description block
_exptl_crystal_F_000 1648
_exptl_crystal_size_max 0.2
_exptl_crystal_size_mid 0.2
_exptl_crystal_size_min 0.16
_refine_diff_density_max 0.577
_refine_diff_density_min -0.389
_refine_diff_density_rms 0.057
_refine_ls_extinction_method none
_refine_ls_goodness_of_fit_ref 1.063
_refine_ls_hydrogen_treatment constr
_refine_ls_matrix_type full
_refine_ls_number_parameters 254
_refine_ls_number_reflns 5859
_refine_ls_number_restraints 22
_refine_ls_restrained_S_all 1.126
_refine_ls_R_factor_all 0.0760
_refine_ls_R_factor_gt 0.0540
_refine_ls_shift/su_max 0.008
_refine_ls_shift/su_mean 0.000
_refine_ls_structure_factor_coef Fsqd
_refine_ls_weighting_details 'w=1/[\s^2^(Fo^2^)+(0.0883P)^2^+0.7254P] where P=(Fo^2^+2Fc^2^)/3'
_refine_ls_weighting_scheme calc
_refine_ls_wR_factor_gt 0.1531
_refine_ls_wR_factor_ref 0.1693
_reflns_Friedel_coverage 0.000
_reflns_number_gt 4124
_reflns_number_total 5859
_reflns_threshold_expression 'I > 2\s(I)'
_cod_data_source_file ol7b02480_si_003.cif
_cod_data_source_block t
_cod_depositor_comments
;
The following automatic conversions were performed:

'_exptl_absorpt_correction_type' value 'Multi-scan' changed to
'multi-scan' according to
/home/data/users/saulius/crontab/automatic-downloads/rss-feeds/ACS/lib/dictionaries/cif_core.dic
dictionary named 'cif_core.dic' version 2.4.2 from 2011-04-26.

Automatic conversion script
Id: cif_fix_values 4973 2017-02-22 13:04:09Z antanas 

 Adding full bibliography for 1547130--1547132.cif.
;
_cod_original_cell_volume 4072.7(19)
_cod_database_code 1547131
_shelx_shelxl_version_number 2017/1
_shelx_space_group_comment
;
The symmetry employed for this shelxl refinement is uniquely defined
by the following loop, which should always be used as a source of
symmetry information in preference to the above space-group names.
They are only intended as comments.
;
_shelx_estimated_absorpt_t_max 0.972
_shelx_estimated_absorpt_t_min 0.965
_olex2_refinement_description
;
1. Fixed Uiso
 At 1.2 times of:
  All C(H) groups, All C(H,H) groups
 At 1.5 times of:
  All C(H,H,H) groups
2. Rigid bond restraints
 C15, C16, C17
 with sigma for 1-2 distances of 0.01 and sigma for 1-3 distances of 0.01
 C15, C16
 with sigma for 1-2 distances of 0.01 and sigma for 1-3 distances of 0.01
 C14, C15
 with sigma for 1-2 distances of 0.01 and sigma for 1-3 distances of 0.01
3. Uiso/Uaniso restraints and constraints
C15 \\sim C16 \\sim C17: within 2A with sigma of 0.005 and sigma for terminal
atoms of 0.01
C15 \\sim C16: within 2A with sigma of 0.001 and sigma for terminal atoms of
0.002
C14 \\sim C15: within 2A with sigma of 0.001 and sigma for terminal atoms of
0.002
4.a Ternary CH refined with riding coordinates:
 C8(H8)
4.b Secondary CH2 refined with riding coordinates:
 C9(H9A,H9B), C11(H11A,H11B)
4.c Aromatic/amide H refined with riding coordinates:
 C2(H2), C3(H3), C5(H5), C6(H6), C13(H13), C14(H14), C15(H15), C16(H16),
 C17(H17), C19(H19), C20(H20), C21(H21), C22(H22), C23(H23)
4.d Idealised Me refined as rotating group:
 C7(H7A,H7B,H7C)
;
_olex2_submission_special_instructions 'No special instructions were received'

loop_
_space_group_symop_operation_xyz
'x, y, z'
'-x, y, -z+1/2'
'x+1/2, y+1/2, z'
'-x+1/2, y+1/2, -z+1/2'
'-x, -y, -z'
'x, -y, z-1/2'
'-x+1/2, -y+1/2, -z'
'x+1/2, -y+1/2, z-1/2'

loop_
_atom_site_label
_atom_site_type_symbol
_atom_site_fract_x
_atom_site_fract_y
_atom_site_fract_z
_atom_site_U_iso_or_equiv
_atom_site_adp_type
_atom_site_occupancy
_atom_site_site_symmetry_order
_atom_site_calc_flag
_atom_site_refinement_flags_posn
_atom_site_refinement_flags_adp
C1 C 0.27010(8) 1.01669(16) 0.44694(10) 0.0410(3) Uani 1 1 d . .
C2 C 0.29304(9) 0.96363(17) 0.52605(12) 0.0480(4) Uani 1 1 d . .
H2 H 0.282260 0.880085 0.527836 0.058 Uiso 1 1 calc R .
C3 C 0.33197(10) 1.03594(19) 0.60198(12) 0.0517(4) Uani 1 1 d . .
H3 H 0.346955 1.000798 0.655005 0.062 Uiso 1 1 calc R .
C4 C 0.34930(9) 1.16032(17) 0.60092(11) 0.0479(4) Uani 1 1 d . .
C5 C 0.32652(9) 1.21053(17) 0.52107(12) 0.0520(4) Uani 1 1 d . .
H5 H 0.338004 1.293547 0.519430 0.062 Uiso 1 1 calc R .
C6 C 0.28723(9) 1.14005(16) 0.44407(11) 0.0480(4) Uani 1 1 d . .
H6 H 0.272472 1.174840 0.391061 0.058 Uiso 1 1 calc R .
C7 C 0.39225(12) 1.2374(2) 0.68450(14) 0.0709(6) Uani 1 1 d . .
H7A H 0.439558 1.214806 0.718645 0.106 Uiso 1 1 calc GR .
H7B H 0.378301 1.220645 0.718466 0.106 Uiso 1 1 calc GR .
H7C H 0.386377 1.325967 0.669853 0.106 Uiso 1 1 calc GR .
C8 C 0.32691(8) 0.77253(15) 0.40471(10) 0.0406(3) Uani 1 1 d . .
H8 H 0.343721 0.798764 0.463294 0.049 Uiso 1 1 calc R .
C9 C 0.38267(9) 0.79512(17) 0.39910(13) 0.0491(4) Uani 1 1 d . .
H9A H 0.427855 0.790721 0.457134 0.059 Uiso 1 1 calc R .
H9B H 0.379810 0.734116 0.360113 0.059 Uiso 1 1 calc R .
C10 C 0.36686(8) 0.92671(15) 0.36173(10) 0.0415(3) Uani 1 1 d . .
C11 C 0.30224(9) 0.63579(16) 0.38795(11) 0.0486(4) Uani 1 1 d . .
H11A H 0.264289 0.629338 0.387614 0.058 Uiso 1 1 calc R .
H11B H 0.286554 0.607964 0.330743 0.058 Uiso 1 1 calc R .
C12 C 0.36040(9) 0.55361(16) 0.45992(12) 0.0475(4) Uani 1 1 d . .
C13 C 0.39138(12) 0.4693(2) 0.44170(15) 0.0668(6) Uani 1 1 d . .
H13 H 0.373252 0.458233 0.383479 0.080 Uiso 1 1 calc R .
C14 C 0.44827(14) 0.4022(3) 0.50807(19) 0.0870(6) Uani 1 1 d . U
H14 H 0.468370 0.345374 0.494891 0.104 Uiso 1 1 calc R .
C15 C 0.47525(16) 0.4188(3) 0.59329(19) 0.0939(7) Uani 1 1 d . U
H15 H 0.514966 0.375704 0.638597 0.113 Uiso 1 1 calc R .
C16 C 0.44475(14) 0.4980(3) 0.61309(17) 0.0873(7) Uani 1 1 d . U
H16 H 0.462962 0.506864 0.671495 0.105 Uiso 1 1 calc R .
C17 C 0.38662(12) 0.56552(19) 0.54634(13) 0.0626(5) Uani 1 1 d . U
H17 H 0.365372 0.618562 0.559720 0.075 Uiso 1 1 calc R .
C18 C 0.41294(8) 1.00488(16) 0.35963(10) 0.0438(4) Uani 1 1 d . .
C19 C 0.47590(10) 0.95597(19) 0.39151(14) 0.0570(5) Uani 1 1 d . .
H19 H 0.488771 0.874654 0.415430 0.068 Uiso 1 1 calc R .
C20 C 0.51923(11) 1.0272(2) 0.38786(17) 0.0707(6) Uani 1 1 d . .
H20 H 0.560914 0.993355 0.408913 0.085 Uiso 1 1 calc R .
C21 C 0.50141(11) 1.1468(2) 0.35365(15) 0.0714(6) Uani 1 1 d . .
H21 H 0.530382 1.193639 0.350156 0.086 Uiso 1 1 calc R .
C22 C 0.44056(12) 1.1982(2) 0.32431(16) 0.0731(6) Uani 1 1 d . .
H22 H 0.429181 1.280920 0.302864 0.088 Uiso 1 1 calc R .
C23 C 0.39616(10) 1.12766(19) 0.32647(13) 0.0575(5) Uani 1 1 d . .
H23 H 0.354743 1.162754 0.305547 0.069 Uiso 1 1 calc R .
N1 N 0.27406(7) 0.86540(13) 0.33682(9) 0.0417(3) Uani 1 1 d . .
N2 N 0.30656(7) 0.96414(13) 0.32704(8) 0.0431(3) Uani 1 1 d . .
O1 O 0.19596(7) 0.81727(13) 0.36580(9) 0.0582(3) Uani 1 1 d . .
O2 O 0.17475(6) 1.00524(15) 0.27650(8) 0.0609(4) Uani 1 1 d . .
S1 S 0.22088(2) 0.92452(4) 0.35027(3) 0.04506(14) Uani 1 1 d . .

loop_
_atom_site_aniso_label
_atom_site_aniso_U_11
_atom_site_aniso_U_22
_atom_site_aniso_U_33
_atom_site_aniso_U_23
_atom_site_aniso_U_13
_atom_site_aniso_U_12
C1 0.0375(7) 0.0467(8) 0.0385(7) -0.0030(6) 0.0245(6) -0.0001(6)
C2 0.0541(10) 0.0476(9) 0.0481(9) -0.0003(7) 0.0356(8) -0.0065(7)
C3 0.0560(10) 0.0603(11) 0.0397(8) 0.0008(8) 0.0313(8) -0.0027(8)
C4 0.0442(8) 0.0509(9) 0.0420(8) -0.0046(7) 0.0250(7) 0.0014(7)
C5 0.0546(10) 0.0400(8) 0.0512(9) -0.0003(7) 0.0296(8) -0.0007(7)
C6 0.0494(9) 0.0458(9) 0.0406(8) 0.0054(7) 0.0255(7) 0.0044(7)
C7 0.0730(14) 0.0688(13) 0.0494(11) -0.0136(10) 0.0299(10) -0.0044(11)
C8 0.0395(7) 0.0414(8) 0.0354(7) 0.0027(6) 0.0217(6) 0.0044(6)
C9 0.0494(9) 0.0449(9) 0.0565(10) 0.0099(7) 0.0358(8) 0.0101(7)
C10 0.0440(8) 0.0428(8) 0.0368(7) 0.0033(6) 0.0257(7) 0.0054(6)
C11 0.0482(9) 0.0452(9) 0.0441(8) -0.0008(7) 0.0261(7) -0.0017(7)
C12 0.0528(9) 0.0395(8) 0.0465(9) 0.0032(7) 0.0305(8) -0.0036(7)
C13 0.0803(14) 0.0601(12) 0.0637(12) 0.0167(10) 0.0483(12) 0.0183(11)
C14 0.0841(12) 0.0766(11) 0.0789(11) 0.0260(10) 0.0431(10) 0.0219(10)
C15 0.0876(11) 0.0758(10) 0.0754(10) 0.0268(9) 0.0334(9) 0.0140(9)
C16 0.0925(12) 0.0731(11) 0.0582(10) 0.0231(9) 0.0316(9) 0.0014(9)
C17 0.0818(13) 0.0491(10) 0.0483(10) 0.0022(8) 0.0382(10) -0.0065(9)
C18 0.0450(8) 0.0461(8) 0.0371(8) 0.0018(6) 0.0252(7) 0.0022(7)
C19 0.0555(10) 0.0507(10) 0.0703(12) 0.0025(9) 0.0431(10) 0.0043(8)
C20 0.0568(11) 0.0733(14) 0.0895(16) -0.0082(12) 0.0507(12) -0.0056(10)
C21 0.0614(13) 0.0779(15) 0.0667(13) 0.0015(11) 0.0377(11) -0.0198(11)
C22 0.0614(12) 0.0617(12) 0.0692(13) 0.0170(11) 0.0301(11) -0.0087(10)
C23 0.0477(9) 0.0535(10) 0.0543(10) 0.0127(8) 0.0253(8) 0.0037(8)
N1 0.0397(7) 0.0432(7) 0.0380(6) 0.0025(5) 0.0232(6) 0.0045(5)
N2 0.0440(7) 0.0456(7) 0.0380(7) 0.0063(5) 0.0259(6) 0.0061(6)
O1 0.0515(7) 0.0617(8) 0.0662(8) -0.0175(7) 0.0402(7) -0.0171(6)
O2 0.0433(6) 0.0732(9) 0.0447(7) -0.0014(6) 0.0188(6) 0.0165(6)
S1 0.0361(2) 0.0524(3) 0.0404(2) -0.00593(17) 0.02199(18) 0.00019(16)

loop_
_atom_type_symbol
_atom_type_description
_atom_type_scat_dispersion_real
_atom_type_scat_dispersion_imag
_atom_type_scat_source
C C 0.0033 0.0016 'International Tables Vol C Tables 4.2.6.8 and 6.1.1.4'
H H 0.0000 0.0000 'International Tables Vol C Tables 4.2.6.8 and 6.1.1.4'
N N 0.0061 0.0033 'International Tables Vol C Tables 4.2.6.8 and 6.1.1.4'
O O 0.0106 0.0060 'International Tables Vol C Tables 4.2.6.8 and 6.1.1.4'
S S 0.1246 0.1234 'International Tables Vol C Tables 4.2.6.8 and 6.1.1.4'

loop_
_geom_angle_atom_site_label_1
_geom_angle_atom_site_label_2
_geom_angle_atom_site_label_3
_geom_angle
C2 C1 S1 119.33(13)
C6 C1 C2 120.75(15)
C6 C1 S1 119.90(13)
C1 C2 H2 120.4
C3 C2 C1 119.25(16)
C3 C2 H2 120.4
C2 C3 H3 119.4
C2 C3 C4 121.26(16)
C4 C3 H3 119.4
C3 C4 C7 120.51(17)
C5 C4 C3 118.31(16)
C5 C4 C7 121.18(18)
C4 C5 H5 119.3
C6 C5 C4 121.46(16)
C6 C5 H5 119.3
C1 C6 H6 120.5
C5 C6 C1 118.95(16)
C5 C6 H6 120.5
C4 C7 H7A 109.5
C4 C7 H7B 109.5
C4 C7 H7C 109.5
H7A C7 H7B 109.5
H7A C7 H7C 109.5
H7B C7 H7C 109.5
C9 C8 H8 109.1
C9 C8 C11 114.17(14)
C11 C8 H8 109.1
N1 C8 H8 109.1
N1 C8 C9 100.28(13)
N1 C8 C11 114.61(13)
C8 C9 H9A 111.3
C8 C9 H9B 111.3
H9A C9 H9B 109.2
C10 C9 C8 102.37(13)
C10 C9 H9A 111.3
C10 C9 H9B 111.3
C18 C10 C9 124.76(15)
N2 C10 C9 113.37(15)
N2 C10 C18 121.80(15)
C8 C11 H11A 109.9
C8 C11 H11B 109.9
H11A C11 H11B 108.3
C12 C11 C8 108.80(14)
C12 C11 H11A 109.9
C12 C11 H11B 109.9
C13 C12 C11 120.44(17)
C17 C12 C11 120.80(18)
C17 C12 C13 118.66(19)
C12 C13 H13 119.5
C14 C13 C12 121.0(2)
C14 C13 H13 119.5
C13 C14 H14 120.1
C15 C14 C13 119.7(3)
C15 C14 H14 120.1
C14 C15 H15 119.7
C14 C15 C16 120.7(3)
C16 C15 H15 119.7
C15 C16 H16 119.9
C15 C16 C17 120.1(3)
C17 C16 H16 119.9
C12 C17 C16 119.7(2)
C12 C17 H17 120.1
C16 C17 H17 120.1
C19 C18 C10 119.80(16)
C23 C18 C10 122.03(16)
C23 C18 C19 118.17(17)
C18 C19 H19 119.7
C20 C19 C18 120.56(19)
C20 C19 H19 119.7
C19 C20 H20 119.8
C21 C20 C19 120.5(2)
C21 C20 H20 119.8
C20 C21 H21 120.1
C20 C21 C22 119.9(2)
C22 C21 H21 120.1
C21 C22 H22 119.8
C21 C22 C23 120.4(2)
C23 C22 H22 119.8
C18 C23 H23 119.8
C22 C23 C18 120.46(19)
C22 C23 H23 119.8
C8 N1 S1 117.26(11)
N2 N1 C8 109.37(12)
N2 N1 S1 111.03(10)
C10 N2 N1 108.10(13)
N1 S1 C1 107.23(7)
O1 S1 C1 108.06(8)
O1 S1 N1 105.30(8)
O2 S1 C1 108.83(9)
O2 S1 N1 106.34(8)
O2 S1 O1 120.36(9)

loop_
_geom_bond_atom_site_label_1
_geom_bond_atom_site_label_2
_geom_bond_distance
C1 C2 1.386(2)
C1 C6 1.385(2)
C1 S1 1.7528(16)
C2 H2 0.9300
C2 C3 1.376(2)
C3 H3 0.9300
C3 C4 1.388(3)
C4 C5 1.388(3)
C4 C7 1.500(3)
C5 H5 0.9300
C5 C6 1.379(2)
C6 H6 0.9300
C7 H7A 0.9600
C7 H7B 0.9600
C7 H7C 0.9600
C8 H8 0.9800
C8 C9 1.521(2)
C8 C11 1.521(2)
C8 N1 1.497(2)
C9 H9A 0.9700
C9 H9B 0.9700
C9 C10 1.499(2)
C10 C18 1.462(2)
C10 N2 1.280(2)
C11 H11A 0.9700
C11 H11B 0.9700
C11 C12 1.501(2)
C12 C13 1.385(3)
C12 C17 1.381(3)
C13 H13 0.9300
C13 C14 1.369(3)
C14 H14 0.9300
C14 C15 1.358(4)
C15 H15 0.9300
C15 C16 1.363(4)
C16 H16 0.9300
C16 C17 1.387(3)
C17 H17 0.9300
C18 C19 1.395(3)
C18 C23 1.387(3)
C19 H19 0.9300
C19 C20 1.380(3)
C20 H20 0.9300
C20 C21 1.362(3)
C21 H21 0.9300
C21 C22 1.374(4)
C22 H22 0.9300
C22 C23 1.382(3)
C23 H23 0.9300
N1 N2 1.422(2)
N1 S1 1.6683(14)
O1 S1 1.4256(14)
O2 S1 1.4210(14)

loop_
_geom_torsion_atom_site_label_1
_geom_torsion_atom_site_label_2
_geom_torsion_atom_site_label_3
_geom_torsion_atom_site_label_4
_geom_torsion
C1 C2 C3 C4 -0.8(3)
C2 C1 C6 C5 -1.2(3)
C2 C1 S1 N1 -96.31(14)
C2 C1 S1 O1 16.75(16)
C2 C1 S1 O2 149.04(14)
C2 C3 C4 C5 -0.2(3)
C2 C3 C4 C7 -179.52(19)
C3 C4 C5 C6 0.4(3)
C4 C5 C6 C1 0.3(3)
C6 C1 C2 C3 1.5(3)
C6 C1 S1 N1 81.90(15)
C6 C1 S1 O1 -165.04(14)
C6 C1 S1 O2 -32.75(16)
C7 C4 C5 C6 179.77(19)
C8 C9 C10 C18 166.90(15)
C8 C9 C10 N2 -16.19(19)
C8 C11 C12 C13 -109.6(2)
C8 C11 C12 C17 66.7(2)
C8 N1 N2 C10 16.02(16)
C8 N1 S1 C1 65.84(13)
C8 N1 S1 O1 -49.08(13)
C8 N1 S1 O2 -177.85(11)
C9 C8 C11 C12 64.30(19)
C9 C8 N1 N2 -24.65(15)
C9 C8 N1 S1 -152.17(12)
C9 C10 C18 C19 2.1(3)
C9 C10 C18 C23 -178.03(18)
C9 C10 N2 N1 0.63(19)
C10 C18 C19 C20 178.27(19)
C10 C18 C23 C22 -179.04(19)
C11 C8 C9 C10 146.07(14)
C11 C8 N1 N2 -147.39(14)
C11 C8 N1 S1 85.10(16)
C11 C12 C13 C14 174.1(2)
C11 C12 C17 C16 -173.37(19)
C12 C13 C14 C15 -0.5(4)
C13 C12 C17 C16 3.0(3)
C13 C14 C15 C16 2.6(5)
C14 C15 C16 C17 -1.8(4)
C15 C16 C17 C12 -1.0(4)
C17 C12 C13 C14 -2.2(3)
C18 C10 N2 N1 177.64(14)
C18 C19 C20 C21 0.5(4)
C19 C18 C23 C22 0.8(3)
C19 C20 C21 C22 1.4(4)
C20 C21 C22 C23 -2.2(4)
C21 C22 C23 C18 1.1(4)
C23 C18 C19 C20 -1.6(3)
N1 C8 C9 C10 23.03(16)
N1 C8 C11 C12 179.18(14)
N2 C10 C18 C19 -174.56(17)
N2 C10 C18 C23 5.3(3)
N2 N1 S1 C1 -60.87(12)
N2 N1 S1 O1 -175.79(10)
N2 N1 S1 O2 55.44(12)
S1 C1 C2 C3 179.68(13)
S1 C1 C6 C5 -179.42(14)
S1 N1 N2 C10 146.96(11)
